data_4317857
loop_
_publ_author_name
'Rong Cao'
'Daofeng Sun'
'Yucang Liang'
'Maochun Hong'
'Kazuyuki Tatsumi'
'Qian Shi'

_publ_section_title
;
 Syntheses and Characterizations of Three-Dimensional Channel-like
 Polymeric Lanthanide Complexes Constructed by
 1,2,4,5-Benzenetetracarboxylic Acid
;
_journal_name_full 'Inorganic Chemistry'
_journal_page_first 2087
_journal_page_last 2094
_journal_paper_doi 10.1021/ic0110124
_journal_volume 41
_journal_year 2002
_chemical_formula_sum 'C9 H2 O10 Yb'
_chemical_formula_weight 443.15
_chemical_name_systematic
;
  ?
;
_space_group_IT_number 12
_symmetry_cell_setting monoclinic
_symmetry_space_group_name_Hall '-C 2y'
_symmetry_space_group_name_H-M 'C 1 2/m 1'
_atom_sites_solution_hydrogens geom
_atom_sites_solution_primary direct
_atom_sites_solution_secondary difmap
_audit_creation_method SHELXL-97
_cell_angle_alpha 90.00
_cell_angle_beta 92.3240(10)
_cell_angle_gamma 90.00
_cell_formula_units_Z 4
_cell_length_a 20.8119(5)
_cell_length_b 17.61740(10)
_cell_length_c 5.7252(2)
_cell_measurement_temperature 293(2)
_cell_measurement_theta_max 25.05
_cell_measurement_theta_min 1.51
_cell_volume 2097.43(9)
_computing_structure_refinement 'SHELXL-97 (Sheldrick, 1997)'
_computing_structure_solution 'SHELXS-97 (Sheldrick, 1990)'
_diffrn_ambient_temperature 293(2)
_diffrn_measured_fraction_theta_full 0.984
_diffrn_measured_fraction_theta_max 0.984
_diffrn_radiation_monochromator graphite
_diffrn_radiation_source 'fine-focus sealed tube'
_diffrn_radiation_type MoK\a
_diffrn_radiation_wavelength 0.71073
_diffrn_reflns_av_R_equivalents 0.0468
_diffrn_reflns_av_sigmaI/netI 0.0709
_diffrn_reflns_limit_h_max 24
_diffrn_reflns_limit_h_min -24
_diffrn_reflns_limit_k_max 20
_diffrn_reflns_limit_k_min -17
_diffrn_reflns_limit_l_max 6
_diffrn_reflns_limit_l_min -5
_diffrn_reflns_number 3867
_diffrn_reflns_theta_full 25.05
_diffrn_reflns_theta_max 25.05
_diffrn_reflns_theta_min 1.51
_exptl_absorpt_coefficient_mu 4.487
_exptl_crystal_colour colorless
_exptl_crystal_density_diffrn 1.403
_exptl_crystal_density_method 'not measured'
_exptl_crystal_description plate
_exptl_crystal_F_000 824
_exptl_crystal_size_max 0.40
_exptl_crystal_size_mid 0.30
_exptl_crystal_size_min 0.08
_refine_diff_density_max 3.892
_refine_diff_density_min -4.435
_refine_diff_density_rms 0.390
_refine_ls_extinction_coef 0.00101(18)
_refine_ls_extinction_expression Fc^*^=kFc[1+0.001xFc^2^\l^3^/sin(2\q)]^-1/4^
_refine_ls_extinction_method SHELXL
_refine_ls_goodness_of_fit_ref 1.044
_refine_ls_hydrogen_treatment mixed
_refine_ls_matrix_type full
_refine_ls_number_parameters 170
_refine_ls_number_reflns 1898
_refine_ls_number_restraints 0
_refine_ls_restrained_S_all 1.044
_refine_ls_R_factor_all 0.0554
_refine_ls_R_factor_gt 0.0487
_refine_ls_shift/su_max 0.000
_refine_ls_shift/su_mean 0.000
_refine_ls_structure_factor_coef Fsqd
_refine_ls_weighting_details 'calc w=1/[\s^2^(Fo^2^)+(0.0908P)^2^+0.0000P] where P=(Fo^2^+2Fc^2^)/3'
_refine_ls_weighting_scheme calc
_refine_ls_wR_factor_gt 0.1355
_refine_ls_wR_factor_ref 0.1395
_reflns_number_gt 1595
_reflns_number_total 1898
_reflns_threshold_expression >2sigma(I)
_cod_data_source_file ic0110124_1.cif
_cod_data_source_block Yb
_cod_database_code 4317857

loop_
_symmetry_equiv_pos_as_xyz
'x, y, z'
'-x, y, -z'
'x+1/2, y+1/2, z'
'-x+1/2, y+1/2, -z'
'-x, -y, -z'
'x, -y, z'
'-x+1/2, -y+1/2, -z'
'x+1/2, -y+1/2, z'

loop_
_atom_site_label
_atom_site_type_symbol
_atom_site_fract_x
_atom_site_fract_y
_atom_site_fract_z
_atom_site_U_iso_or_equiv
_atom_site_adp_type
_atom_site_occupancy
_atom_site_symmetry_multiplicity
_atom_site_calc_flag
_atom_site_refinement_flags
_atom_site_disorder_assembly
_atom_site_disorder_group
Yb Yb 0.13781(2) 0.23814(2) 0.41566(7) 0.0135(3) Uani 1 1 d . . .
O1 O 0.1033(4) 0.3564(4) 0.2487(13) 0.0216(17) Uani 1 1 d . . .
O01 O 0.0166(6) 0.4208(6) 0.751(2) 0.073(4) Uani 1 1 d . . .
O2 O 0.1898(4) 0.3028(4) 0.1133(12) 0.0231(17) Uani 1 1 d . . .
O03 O 0.3476(11) 0.5000 -0.737(3) 0.087(6) Uani 1 2 d S . .
O3 O 0.2041(4) 0.3178(4) -0.3952(13) 0.030(2) Uani 1 1 d . . .
O4 O 0.3003(4) 0.3519(4) -0.2522(13) 0.0237(18) Uani 1 1 d . . .
O5 O 0.0671(4) 0.1968(4) 0.0948(13) 0.0294(19) Uani 1 1 d . . .
O6 O 0.0707(4) 0.1328(4) 0.4214(12) 0.0239(18) Uani 1 1 d . . .
O7 O 0.0625(5) 0.2776(5) 0.6772(16) 0.032(2) Uani 1 1 d . . .
O8 O 0.1740(4) 0.1687(4) 0.7433(13) 0.0293(19) Uani 1 1 d . . .
C1 C 0.1503(8) 0.5000 0.095(2) 0.019(3) Uani 1 2 d S . .
H1B H 0.1220 0.5000 0.2169 0.022 Uiso 1 2 calc SR . .
C2 C 0.1711(5) 0.4315(5) 0.0058(17) 0.016(2) Uani 1 1 d . . .
C3 C 0.2133(5) 0.4313(5) -0.1717(17) 0.015(2) Uani 1 1 d . . .
C4 C 0.2361(8) 0.5000 -0.264(2) 0.018(3) Uani 1 2 d S . .
H4B H 0.2653 0.5000 -0.3829 0.021 Uiso 1 2 calc SR . .
C5 C 0.1526(6) 0.3593(5) 0.1277(18) 0.020(2) Uani 1 1 d . . .
C6 C 0.2419(5) 0.3608(5) -0.2796(16) 0.014(2) Uani 1 1 d . . .
C7 C 0.0529(5) 0.1374(5) 0.2111(18) 0.015(2) Uani 1 1 d . . .
C8 C 0.0211(5) 0.0692(6) 0.0994(17) 0.015(2) Uani 1 1 d . . .
C9 C 0.0416(8) 0.0000 0.193(3) 0.021(3) Uani 1 2 d S . .

loop_
_atom_site_aniso_label
_atom_site_aniso_U_11
_atom_site_aniso_U_22
_atom_site_aniso_U_33
_atom_site_aniso_U_23
_atom_site_aniso_U_13
_atom_site_aniso_U_12
Yb 0.0164(4) 0.0113(4) 0.0127(4) -0.00108(14) -0.0022(2) -0.00127(15)
O1 0.012(4) 0.023(4) 0.030(4) 0.006(3) 0.011(3) -0.002(3)
O01 0.046(8) 0.052(7) 0.120(11) -0.009(7) 0.006(7) 0.006(5)
O2 0.034(5) 0.013(4) 0.022(4) -0.002(3) 0.005(3) 0.002(3)
O03 0.108(18) 0.077(12) 0.076(13) 0.000 0.017(12) 0.000
O3 0.044(6) 0.019(4) 0.026(4) -0.004(3) 0.001(4) -0.010(4)
O4 0.022(5) 0.020(4) 0.029(4) -0.002(3) -0.003(3) 0.014(3)
O5 0.038(5) 0.019(4) 0.029(4) 0.004(3) -0.021(4) -0.009(4)
O6 0.030(5) 0.024(4) 0.018(4) -0.001(3) -0.001(3) -0.013(3)
O7 0.026(5) 0.030(4) 0.041(5) -0.002(4) 0.011(4) -0.004(4)
O8 0.035(5) 0.028(4) 0.024(4) 0.008(3) -0.003(4) 0.006(4)
C1 0.023(9) 0.015(7) 0.018(7) 0.000 0.003(6) 0.000
C2 0.016(6) 0.012(5) 0.018(5) 0.001(4) 0.000(4) -0.002(4)
C3 0.014(6) 0.011(5) 0.018(5) 0.001(4) -0.006(4) -0.001(4)
C4 0.027(9) 0.012(6) 0.015(7) 0.000 0.000(6) 0.000
C5 0.028(7) 0.012(5) 0.018(5) -0.001(4) -0.011(5) -0.008(5)
C6 0.023(7) 0.009(4) 0.009(4) -0.001(4) -0.005(4) -0.001(4)
C7 0.011(6) 0.012(5) 0.023(5) -0.004(4) -0.007(4) 0.005(4)
C8 0.012(6) 0.016(5) 0.016(5) -0.001(4) -0.003(4) 0.000(4)
C9 0.029(10) 0.015(7) 0.019(7) 0.000 -0.007(7) 0.000

loop_
_atom_type_symbol
_atom_type_description
_atom_type_scat_dispersion_real
_atom_type_scat_dispersion_imag
_atom_type_scat_source
C C 0.0033 0.0016 'International Tables Vol C Tables 4.2.6.8 and 6.1.1.4'
H H 0.0000 0.0000 'International Tables Vol C Tables 4.2.6.8 and 6.1.1.4'
O O 0.0106 0.0060 'International Tables Vol C Tables 4.2.6.8 and 6.1.1.4'
Yb Yb -0.3850 5.5486 'International Tables Vol C Tables 4.2.6.8 and 6.1.1.4'

loop_
_geom_angle_atom_site_label_1
_geom_angle_atom_site_label_2
_geom_angle_atom_site_label_3
_geom_angle
_geom_angle_site_symmetry_1
_geom_angle_site_symmetry_3
_geom_angle_publ_flag
O3 Yb O4 106.9(3) 1_556 7 ?
O3 Yb O7 85.3(3) 1_556 . ?
O4 Yb O7 152.4(3) 7 . ?
O3 Yb O6 149.3(3) 1_556 . ?
O4 Yb O6 78.4(3) 7 . ?
O7 Yb O6 78.9(3) . . ?
O3 Yb O8 76.4(3) 1_556 . ?
O4 Yb O8 78.2(3) 7 . ?
O7 Yb O8 81.0(3) . . ?
O6 Yb O8 75.2(3) . . ?
O3 Yb O2 76.1(3) 1_556 . ?
O4 Yb O2 75.6(2) 7 . ?
O7 Yb O2 131.9(3) . . ?
O6 Yb O2 133.4(2) . . ?
O8 Yb O2 134.0(3) . . ?
O3 Yb O1 79.3(3) 1_556 . ?
O4 Yb O1 127.6(2) 7 . ?
O7 Yb O1 78.3(3) . . ?
O6 Yb O1 122.1(3) . . ?
O8 Yb O1 149.1(3) . . ?
O2 Yb O1 55.1(2) . . ?
O3 Yb O5 155.3(3) 1_556 . ?
O4 Yb O5 79.3(3) 7 . ?
O7 Yb O5 100.0(3) . . ?
O6 Yb O5 54.7(3) . . ?
O8 Yb O5 128.2(3) . . ?
O2 Yb O5 82.7(3) . . ?
O1 Yb O5 78.2(3) . . ?
O3 Yb C5 73.5(3) 1_556 . ?
O4 Yb C5 102.6(3) 7 . ?
O7 Yb C5 104.6(3) . . ?
O6 Yb C5 135.9(3) . . ?
O8 Yb C5 148.8(3) . . ?
O2 Yb C5 27.7(3) . . ?
O1 Yb C5 27.6(3) . . ?
O5 Yb C5 81.7(3) . . ?
O3 Yb C7 176.1(3) 1_556 . ?
O4 Yb C7 74.8(3) 7 . ?
O7 Yb C7 91.7(3) . . ?
O6 Yb C7 27.0(3) . . ?
O8 Yb C7 100.7(3) . . ?
O2 Yb C7 107.8(3) . . ?
O1 Yb C7 102.5(3) . . ?
O5 Yb C7 27.9(3) . . ?
C5 Yb C7 109.7(3) . . ?
O3 Yb C6 89.2(3) 1_556 7 ?
O4 Yb C6 17.8(3) 7 7 ?
O7 Yb C6 152.1(3) . 7 ?
O6 Yb C6 92.6(3) . 7 ?
O8 Yb C6 71.2(2) . 7 ?
O2 Yb C6 72.3(2) . 7 ?
O1 Yb C6 127.4(2) . 7 ?
O5 Yb C6 96.3(3) . 7 ?
C5 Yb C6 99.9(3) . 7 ?
C7 Yb C6 92.3(3) . 7 ?
C5 O1 Yb 90.9(6) . . ?
C5 O2 Yb 91.8(6) . . ?
C6 O3 Yb 177.2(7) . 1_554 ?
C6 O4 Yb 127.8(6) . 7 ?
C7 O5 Yb 89.8(6) . . ?
C7 O6 Yb 95.1(6) . . ?
C2 C1 C2 120.9(14) . 6_565 ?
C3 C2 C1 119.8(10) . . ?
C3 C2 C5 121.6(9) . . ?
C1 C2 C5 118.2(10) . . ?
C2 C3 C4 120.7(10) . . ?
C2 C3 C6 125.3(8) . . ?
C4 C3 C6 113.9(9) . . ?
C3 C4 C3 118.2(14) 6_565 . ?
O1 C5 O2 121.2(9) . . ?
O1 C5 C2 121.1(9) . . ?
O2 C5 C2 117.6(10) . . ?
O1 C5 Yb 61.5(5) . . ?
O2 C5 Yb 60.5(5) . . ?
C2 C5 Yb 168.1(7) . . ?
O4 C6 O3 125.7(9) . . ?
O4 C6 C3 117.1(8) . . ?
O3 C6 C3 117.2(9) . . ?
O4 C6 Yb 34.4(5) . 7 ?
O3 C6 Yb 91.3(6) . 7 ?
C3 C6 Yb 151.1(7) . 7 ?
O6 C7 O5 119.3(9) . . ?
O6 C7 C8 117.8(9) . . ?
O5 C7 C8 122.6(9) . . ?
O6 C7 Yb 57.8(5) . . ?
O5 C7 Yb 62.2(5) . . ?
C8 C7 Yb 165.3(7) . . ?
C9 C8 C8 118.8(7) . 2 ?
C9 C8 C7 114.6(9) . . ?
C8 C8 C7 126.4(5) 2 . ?
C8 C9 C8 122.4(14) 6 . ?

loop_
_geom_bond_atom_site_label_1
_geom_bond_atom_site_label_2
_geom_bond_distance
_geom_bond_site_symmetry_2
_geom_bond_publ_flag
Yb O3 2.218(7) 1_556 ?
Yb O4 2.269(7) 7 ?
Yb O7 2.317(9) . ?
Yb O6 2.324(7) . ?
Yb O8 2.339(7) . ?
Yb O2 2.370(7) . ?
Yb O1 2.391(7) . ?
Yb O5 2.420(7) . ?
Yb C5 2.722(10) . ?
Yb C7 2.735(10) . ?
Yb C6 3.173(10) 7 ?
O1 C5 1.261(13) . ?
O2 C5 1.266(13) . ?
O3 C6 1.262(12) . ?
O3 Yb 2.218(7) 1_554 ?
O4 C6 1.228(13) . ?
O4 Yb 2.269(7) 7 ?
O5 C7 1.281(13) . ?
O6 C7 1.248(12) . ?
C1 C2 1.387(12) . ?
C1 C2 1.387(12) 6_565 ?
C2 C3 1.371(14) . ?
C2 C5 1.509(13) . ?
C3 C4 1.411(12) . ?
C3 C6 1.518(13) . ?
C4 C3 1.411(12) 6_565 ?
C6 Yb 3.173(10) 7 ?
C7 C8 1.502(14) . ?
C8 C9 1.390(12) . ?
C8 C8 1.41(2) 2 ?
C9 C8 1.390(12) 6 ?
